data_4026198
loop_
_publ_author_name
'Yulia A. Getmanenko'
'Chad Risko'
'Paul Tongwa'
'Eung-Gun Kim'
'Hong Li'
'Bhupinder Sandhu'
'Tatiana Timofeeva'
'Jean-Luc Br\'edas'
'Seth R. Marder'

_publ_section_title
;
 Mono- and Dicarbonyl-Bridged Tricyclic Heterocyclic Acceptors: Synthesis
 and Electronic Properties
;
_journal_name_full 'Journal of Organic Chemistry'
_journal_page_first 2660
_journal_page_last 2671
_journal_paper_doi 10.1021/jo102502u
_journal_volume 76
_journal_year 2011
_chemical_formula_moiety 'C16 H20 O2 S2 Si2'
_chemical_formula_sum 'C16 H20 O2 S2 Si2'
_chemical_formula_weight 364.62
_chemical_name_common
; 
 2,7-Bis-trimethylsilyl-benzo[2,1-b:3,4-b']dithiophene-4,5-dione 
;
_chemical_name_systematic
; 
 2,7-Bis-trimethylsilyl-benzo[2,1-b:3,4-b']dithiophene-4,5-dione 
;
_space_group_IT_number 52
_symmetry_cell_setting orthorhombic
_symmetry_space_group_name_Hall '-P 2a 2bc'
_symmetry_space_group_name_H-M 'P n n a'
_atom_sites_solution_hydrogens mixed
_atom_sites_solution_primary direct
_atom_sites_solution_secondary difmap
_audit_creation_method SHELXL-97
_cell_angle_alpha 90.00
_cell_angle_beta 90.00
_cell_angle_gamma 90.00
_cell_formula_units_Z 8
_cell_length_a 15.360(2)
_cell_length_b 12.7830(16)
_cell_length_c 19.119(2)
_cell_measurement_reflns_used 9992
_cell_measurement_temperature 100(2)
_cell_measurement_theta_max 30.49
_cell_measurement_theta_min 2.65
_cell_volume 3754.0(8)
_computing_cell_refinement 'SAINTPlus, v. 6.2 (Bruker, 2001)'
_computing_data_collection 'APEX2 (Bruker, 2005)'
_computing_data_reduction 'SAINTPlus, v. 6.2 (Bruker, 2001)'
_computing_molecular_graphics 'SHELXTL (Sheldrick, 2008)'
_computing_publication_material 'SHELXTL (Sheldrick, 2008)'
_computing_structure_refinement 'SHELXL-97 (Sheldrick, 2008)'
_computing_structure_solution 'SHELXS-97 (Sheldrick, 2008)'
_diffrn_ambient_temperature 100(2)
_diffrn_measured_fraction_theta_full 0.998
_diffrn_measured_fraction_theta_max 0.998
_diffrn_measurement_device_type 'Bruker APEX-II CCD'
_diffrn_measurement_method '\f and \w scans'
_diffrn_radiation_monochromator graphite
_diffrn_radiation_source 'fine-focus sealed tube'
_diffrn_radiation_type MoK\a
_diffrn_radiation_wavelength 0.71073
_diffrn_reflns_av_R_equivalents 0.0367
_diffrn_reflns_av_sigmaI/netI 0.0167
_diffrn_reflns_limit_h_max 19
_diffrn_reflns_limit_h_min -19
_diffrn_reflns_limit_k_max 16
_diffrn_reflns_limit_k_min -16
_diffrn_reflns_limit_l_max 24
_diffrn_reflns_limit_l_min -24
_diffrn_reflns_number 44663
_diffrn_reflns_theta_full 27.00
_diffrn_reflns_theta_max 27.00
_diffrn_reflns_theta_min 1.92
_exptl_absorpt_coefficient_mu 0.415
_exptl_absorpt_correction_T_max 0.9597
_exptl_absorpt_correction_T_min 0.8517
_exptl_absorpt_correction_type multi-scan
_exptl_absorpt_process_details 'SADABS (Sheldrick, 2003)'
_exptl_crystal_colour red
_exptl_crystal_density_diffrn 1.290
_exptl_crystal_description block
_exptl_crystal_F_000 1536
_exptl_crystal_size_max 0.40
_exptl_crystal_size_mid 0.20
_exptl_crystal_size_min 0.10
_refine_diff_density_max 0.401
_refine_diff_density_min -0.174
_refine_diff_density_rms 0.048
_refine_ls_extinction_method none
_refine_ls_goodness_of_fit_ref 1.050
_refine_ls_hydrogen_treatment constr
_refine_ls_matrix_type full
_refine_ls_number_parameters 205
_refine_ls_number_reflns 4110
_refine_ls_number_restraints 0
_refine_ls_restrained_S_all 1.050
_refine_ls_R_factor_all 0.0307
_refine_ls_R_factor_gt 0.0257
_refine_ls_shift/su_max 0.002
_refine_ls_shift/su_mean 0.000
_refine_ls_structure_factor_coef Fsqd
_refine_ls_weighting_details 'calc w=1/[\s^2^(Fo^2^)+(0.0453P)^2^+0.9116P] where P=(Fo^2^+2Fc^2^)/3'
_refine_ls_weighting_scheme calc
_refine_ls_wR_factor_gt 0.0707
_refine_ls_wR_factor_ref 0.0742
_reflns_number_gt 3632
_reflns_number_total 4110
_reflns_threshold_expression >2sigma(I)
_cod_data_source_file jo102502u_si_003.cif
_cod_data_source_block str2
_cod_original_cell_volume 3753.9(8)
_cod_database_code 4026198

loop_
_symmetry_equiv_pos_as_xyz
'x, y, z'
'-x+1/2, -y, z'
'-x+1/2, y+1/2, -z+1/2'
'x, -y+1/2, -z+1/2'
'-x, -y, -z'
'x-1/2, y, -z'
'x-1/2, -y-1/2, z-1/2'
'-x, y-1/2, z-1/2'

loop_
_atom_site_label
_atom_site_type_symbol
_atom_site_fract_x
_atom_site_fract_y
_atom_site_fract_z
_atom_site_U_iso_or_equiv
_atom_site_adp_type
_atom_site_occupancy
_atom_site_symmetry_multiplicity
_atom_site_calc_flag
_atom_site_refinement_flags
Si1A Si 0.14727(2) 0.32296(3) 0.998876(18) 0.01832(10) Uani 1 1 d .
S1A S 0.140619(19) 0.26763(2) 0.840195(16) 0.01536(9) Uani 1 1 d .
O1A O 0.46013(6) 0.27453(7) 0.81984(5) 0.0216(2) Uani 1 1 d .
C1A C 0.39092(8) 0.26146(9) 0.79029(6) 0.0156(3) Uani 1 1 d .
C2A C 0.30600(8) 0.26653(9) 0.82541(6) 0.0150(2) Uani 1 1 d .
C3A C 0.22983(8) 0.25797(9) 0.78742(6) 0.0141(2) Uani 1 1 d .
C4A C 0.28994(8) 0.28199(9) 0.89812(7) 0.0169(2) Uani 1 1 d .
H2A H 0.3351 0.2894 0.9317 0.020 Uiso 1 1 calc R
C5A C 0.20298(8) 0.28522(9) 0.91501(6) 0.0169(2) Uani 1 1 d .
C6A C 0.11948(10) 0.46438(11) 0.98946(7) 0.0257(3) Uani 1 1 d .
H11A H 0.0795 0.4735 0.9500 0.038 Uiso 1 1 calc R
H11B H 0.1728 0.5046 0.9810 0.038 Uiso 1 1 calc R
H11C H 0.0916 0.4893 1.0325 0.038 Uiso 1 1 calc R
C7A C 0.04657(10) 0.24386(13) 1.00876(8) 0.0305(3) Uani 1 1 d .
H12A H 0.0618 0.1695 1.0110 0.046 Uiso 1 1 calc R
H12B H 0.0082 0.2561 0.9686 0.046 Uiso 1 1 calc R
H12C H 0.0165 0.2642 1.0519 0.046 Uiso 1 1 calc R
C8A C 0.22541(10) 0.30057(13) 1.07145(7) 0.0287(3) Uani 1 1 d .
H13A H 0.2767 0.3451 1.0648 0.043 Uiso 1 1 calc R
H13B H 0.2432 0.2270 1.0718 0.043 Uiso 1 1 calc R
H13C H 0.1975 0.3179 1.1161 0.043 Uiso 1 1 calc R
Si1B Si 0.56827(2) 0.51949(3) 0.719899(19) 0.01806(9) Uani 1 1 d .
S1B S 0.363628(19) 0.50112(2) 0.729948(15) 0.01437(8) Uani 1 1 d .
O1B O 0.33902(7) 0.49606(9) 0.47359(5) 0.0324(3) Uani 1 1 d .
C1B C 0.30104(9) 0.49850(10) 0.52932(7) 0.0213(3) Uani 1 1 d .
C2B C 0.34480(8) 0.49925(9) 0.59721(7) 0.0170(3) Uani 1 1 d .
C3B C 0.29696(8) 0.49986(9) 0.65854(6) 0.0145(2) Uani 1 1 d .
C4B C 0.43605(8) 0.50093(10) 0.60986(7) 0.0185(3) Uani 1 1 d .
H2B H 0.4782 0.5005 0.5735 0.022 Uiso 1 1 calc R
C5B C 0.45751(8) 0.50321(9) 0.67969(7) 0.0171(3) Uani 1 1 d .
C6B C 0.61195(9) 0.64268(11) 0.68157(8) 0.0271(3) Uani 1 1 d .
H11D H 0.5708 0.6999 0.6901 0.041 Uiso 1 1 calc R
H11E H 0.6200 0.6336 0.6311 0.041 Uiso 1 1 calc R
H11F H 0.6680 0.6594 0.7034 0.041 Uiso 1 1 calc R
C7B C 0.63659(9) 0.40457(12) 0.69816(9) 0.0298(3) Uani 1 1 d .
H12D H 0.6471 0.4027 0.6476 0.045 Uiso 1 1 calc R
H12E H 0.6065 0.3404 0.7125 0.045 Uiso 1 1 calc R
H12F H 0.6923 0.4097 0.7229 0.045 Uiso 1 1 calc R
C8B C 0.55482(9) 0.53014(12) 0.81653(7) 0.0263(3) Uani 1 1 d .
H13D H 0.5298 0.4651 0.8347 0.040 Uiso 1 1 calc R
H13E H 0.5159 0.5887 0.8274 0.040 Uiso 1 1 calc R
H13F H 0.6117 0.5423 0.8383 0.040 Uiso 1 1 calc R

loop_
_atom_site_aniso_label
_atom_site_aniso_U_11
_atom_site_aniso_U_22
_atom_site_aniso_U_33
_atom_site_aniso_U_23
_atom_site_aniso_U_13
_atom_site_aniso_U_12
Si1A 0.02023(19) 0.02251(19) 0.01222(17) -0.00155(13) 0.00208(13) -0.00086(14)
S1A 0.01541(15) 0.01770(16) 0.01296(16) -0.00014(11) 0.00118(11) -0.00010(11)
O1A 0.0170(4) 0.0284(5) 0.0193(5) -0.0010(4) -0.0031(4) 0.0008(4)
C1A 0.0173(6) 0.0142(6) 0.0152(6) 0.0010(5) -0.0016(5) 0.0003(5)
C2A 0.0180(6) 0.0132(6) 0.0138(6) 0.0009(4) -0.0004(5) 0.0000(4)
C3A 0.0163(6) 0.0121(5) 0.0138(6) 0.0001(4) 0.0011(5) 0.0005(4)
C4A 0.0198(6) 0.0164(6) 0.0144(6) -0.0007(4) -0.0015(5) 0.0004(5)
C5A 0.0208(6) 0.0167(6) 0.0131(6) 0.0010(5) -0.0006(5) -0.0006(5)
C6A 0.0261(7) 0.0263(7) 0.0246(7) -0.0052(6) 0.0019(6) 0.0050(6)
C7A 0.0287(7) 0.0382(8) 0.0246(7) -0.0043(6) 0.0079(6) -0.0087(7)
C8A 0.0325(8) 0.0377(8) 0.0161(7) 0.0038(6) -0.0015(6) -0.0004(6)
Si1B 0.01426(18) 0.02105(18) 0.01888(18) -0.00018(14) 0.00108(13) 0.00184(13)
S1B 0.01472(15) 0.01549(15) 0.01289(16) 0.00045(11) 0.00016(11) 0.00072(11)
O1B 0.0306(6) 0.0526(7) 0.0141(5) -0.0026(5) 0.0041(4) -0.0019(5)
C1B 0.0250(7) 0.0235(7) 0.0154(6) -0.0005(5) 0.0016(5) -0.0019(5)
C2B 0.0194(6) 0.0166(6) 0.0151(6) -0.0006(5) 0.0018(5) -0.0004(5)
C3B 0.0166(6) 0.0129(5) 0.0140(6) 0.0000(4) -0.0012(5) 0.0001(4)
C4B 0.0192(6) 0.0192(6) 0.0170(6) -0.0002(5) 0.0040(5) 0.0003(5)
C5B 0.0160(6) 0.0167(6) 0.0186(6) 0.0003(5) 0.0027(5) 0.0018(5)
C6B 0.0217(7) 0.0271(7) 0.0325(8) 0.0015(6) 0.0021(6) -0.0029(6)
C7B 0.0232(7) 0.0296(8) 0.0368(8) -0.0018(6) 0.0018(6) 0.0079(6)
C8B 0.0228(7) 0.0359(8) 0.0203(7) -0.0011(6) -0.0019(6) 0.0005(6)

loop_
_atom_type_symbol
_atom_type_description
_atom_type_scat_dispersion_real
_atom_type_scat_dispersion_imag
_atom_type_scat_source
C C 0.0033 0.0016 'International Tables Vol C Tables 4.2.6.8 and 6.1.1.4'
H H 0.0000 0.0000 'International Tables Vol C Tables 4.2.6.8 and 6.1.1.4'
O O 0.0106 0.0060 'International Tables Vol C Tables 4.2.6.8 and 6.1.1.4'
Si Si 0.0817 0.0704 'International Tables Vol C Tables 4.2.6.8 and 6.1.1.4'
S S 0.1246 0.1234 'International Tables Vol C Tables 4.2.6.8 and 6.1.1.4'

loop_
_geom_angle_atom_site_label_1
_geom_angle_atom_site_label_2
_geom_angle_atom_site_label_3
_geom_angle
_geom_angle_site_symmetry_1
_geom_angle_site_symmetry_3
C8A Si1A C7A 112.23(7) . .
C8A Si1A C6A 111.67(7) . .
C7A Si1A C6A 110.28(7) . .
C8A Si1A C5A 107.67(6) . .
C7A Si1A C5A 109.02(6) . .
C6A Si1A C5A 105.69(6) . .
C3A S1A C5A 93.07(6) . .
O1A C1A C2A 123.94(11) . .
O1A C1A C1A 118.84(7) . 4_556
C2A C1A C1A 117.22(7) . 4_556
C3A C2A C4A 112.15(11) . .
C3A C2A C1A 120.56(11) . .
C4A C2A C1A 127.28(11) . .
C2A C3A C3A 122.12(7) . 4_556
C2A C3A S1A 111.32(9) . .
C3A C3A S1A 126.56(4) 4_556 .
C5A C4A C2A 113.66(11) . .
C5A C4A H2A 123.2 . .
C2A C4A H2A 123.2 . .
C4A C5A S1A 109.79(9) . .
C4A C5A Si1A 130.55(10) . .
S1A C5A Si1A 118.99(7) . .
Si1A C6A H11A 109.5 . .
Si1A C6A H11B 109.5 . .
H11A C6A H11B 109.5 . .
Si1A C6A H11C 109.5 . .
H11A C6A H11C 109.5 . .
H11B C6A H11C 109.5 . .
Si1A C7A H12A 109.5 . .
Si1A C7A H12B 109.5 . .
H12A C7A H12B 109.5 . .
Si1A C7A H12C 109.5 . .
H12A C7A H12C 109.5 . .
H12B C7A H12C 109.5 . .
Si1A C8A H13A 109.5 . .
Si1A C8A H13B 109.5 . .
H13A C8A H13B 109.5 . .
Si1A C8A H13C 109.5 . .
H13A C8A H13C 109.5 . .
H13B C8A H13C 109.5 . .
C7B Si1B C6B 112.22(7) . .
C7B Si1B C8B 110.06(7) . .
C6B Si1B C8B 111.60(7) . .
C7B Si1B C5B 109.47(6) . .
C6B Si1B C5B 105.01(6) . .
C8B Si1B C5B 108.26(6) . .
C3B S1B C5B 93.20(6) . .
O1B C1B C2B 123.92(13) . .
O1B C1B C1B 118.72(8) . 2_565
C2B C1B C1B 117.36(7) . 2_565
C3B C2B C4B 112.27(11) . .
C3B C2B C1B 120.55(12) . .
C4B C2B C1B 127.17(12) . .
C2B C3B C3B 122.07(7) . 2_565
C2B C3B S1B 111.06(9) . .
C3B C3B S1B 126.87(4) 2_565 .
C5B C4B C2B 113.67(12) . .
C5B C4B H2B 123.2 . .
C2B C4B H2B 123.2 . .
C4B C5B S1B 109.78(10) . .
C4B C5B Si1B 128.07(10) . .
S1B C5B Si1B 121.90(7) . .
Si1B C6B H11D 109.5 . .
Si1B C6B H11E 109.5 . .
H11D C6B H11E 109.5 . .
Si1B C6B H11F 109.5 . .
H11D C6B H11F 109.5 . .
H11E C6B H11F 109.5 . .
Si1B C7B H12D 109.5 . .
Si1B C7B H12E 109.5 . .
H12D C7B H12E 109.5 . .
Si1B C7B H12F 109.5 . .
H12D C7B H12F 109.5 . .
H12E C7B H12F 109.5 . .
Si1B C8B H13D 109.5 . .
Si1B C8B H13E 109.5 . .
H13D C8B H13E 109.5 . .
Si1B C8B H13F 109.5 . .
H13D C8B H13F 109.5 . .
H13E C8B H13F 109.5 . .

loop_
_geom_bond_atom_site_label_1
_geom_bond_atom_site_label_2
_geom_bond_distance
_geom_bond_site_symmetry_2
Si1A C8A 1.8569(15) .
Si1A C7A 1.8576(15) .
Si1A C6A 1.8661(15) .
Si1A C5A 1.8804(13) .
S1A C3A 1.7062(12) .
S1A C5A 1.7361(13) .
O1A C1A 1.2154(15) .
C1A C2A 1.4685(17) .
C1A C1A 1.568(2) 4_556
C2A C3A 1.3815(17) .
C2A C4A 1.4257(17) .
C3A C3A 1.445(2) 4_556
C4A C5A 1.3748(18) .
C4A H2A 0.9500 .
C6A H11A 0.9800 .
C6A H11B 0.9800 .
C6A H11C 0.9800 .
C7A H12A 0.9800 .
C7A H12B 0.9800 .
C7A H12C 0.9800 .
C8A H13A 0.9800 .
C8A H13B 0.9800 .
C8A H13C 0.9800 .
Si1B C7B 1.8527(15) .
Si1B C6B 1.8619(15) .
Si1B C8B 1.8640(15) .
Si1B C5B 1.8784(14) .
S1B C3B 1.7066(12) .
S1B C5B 1.7331(13) .
O1B C1B 1.2150(17) .
C1B C2B 1.4617(18) .
C1B C1B 1.569(3) 2_565
C2B C3B 1.3838(17) .
C2B C4B 1.4225(18) .
C3B C3B 1.443(2) 2_565
C4B C5B 1.3755(18) .
C4B H2B 0.9500 .
C6B H11D 0.9800 .
C6B H11E 0.9800 .
C6B H11F 0.9800 .
C7B H12D 0.9800 .
C7B H12E 0.9800 .
C7B H12F 0.9800 .
C8B H13D 0.9800 .
C8B H13E 0.9800 .
C8B H13F 0.9800 .

loop_
_geom_torsion_atom_site_label_1
_geom_torsion_atom_site_label_2
_geom_torsion_atom_site_label_3
_geom_torsion_atom_site_label_4
_geom_torsion
_geom_torsion_site_symmetry_1
_geom_torsion_site_symmetry_4
O1A C1A C2A C3A 175.51(12) . .
C1A C1A C2A C3A -4.02(19) 4_556 .
O1A C1A C2A C4A -3.2(2) . .
C1A C1A C2A C4A 177.29(13) 4_556 .
C4A C2A C3A C3A 179.96(14) . 4_556
C1A C2A C3A C3A 1.1(2) . 4_556
C4A C2A C3A S1A -0.51(13) . .
C1A C2A C3A S1A -179.39(9) . .
C5A S1A C3A C2A 0.72(10) . .
C5A S1A C3A C3A -179.77(15) . 4_556
C3A C2A C4A C5A -0.07(15) . .
C1A C2A C4A C5A 178.72(11) . .
C2A C4A C5A S1A 0.59(13) . .
C2A C4A C5A Si1A -169.76(10) . .
C3A S1A C5A C4A -0.75(10) . .
C3A S1A C5A Si1A 170.88(7) . .
C8A Si1A C5A C4A -25.33(14) . .
C7A Si1A C5A C4A -147.32(12) . .
C6A Si1A C5A C4A 94.14(13) . .
C8A Si1A C5A S1A 165.06(8) . .
C7A Si1A C5A S1A 43.07(10) . .
C6A Si1A C5A S1A -75.47(9) . .
O1B C1B C2B C3B -178.63(13) . .
C1B C1B C2B C3B 1.6(2) 2_565 .
O1B C1B C2B C4B 2.3(2) . .
C1B C1B C2B C4B -177.43(14) 2_565 .
C4B C2B C3B C3B 178.97(14) . 2_565
C1B C2B C3B C3B -0.2(2) . 2_565
C4B C2B C3B S1B -0.60(14) . .
C1B C2B C3B S1B -179.79(10) . .
C5B S1B C3B C2B 0.99(10) . .
C5B S1B C3B C3B -178.56(15) . 2_565
C3B C2B C4B C5B -0.25(16) . .
C1B C2B C4B C5B 178.87(12) . .
C2B C4B C5B S1B 0.97(14) . .
C2B C4B C5B Si1B -173.28(9) . .
C3B S1B C5B C4B -1.12(10) . .
C3B S1B C5B Si1B 173.55(8) . .
C7B Si1B C5B C4B -65.79(13) . .
C6B Si1B C5B C4B 54.89(13) . .
C8B Si1B C5B C4B 174.22(12) . .
C7B Si1B C5B S1B 120.59(9) . .
C6B Si1B C5B S1B -118.73(8) . .
C8B Si1B C5B S1B 0.60(10) . .
